data_1517588
loop_
_publ_author_name
'Shi-Yao Yang'
'Hong-Bo Yuan'
'Xiao-Bin Xu'
'Rong-Bin Huang'

_publ_section_title
;
 Influential factors on assembly of first-row transition metal
 coordination polymers
;
_journal_name_full
;
Inorganica Chimica Acta
;
_journal_page_first 53
_journal_page_last 62
_journal_volume 403
_journal_year 2013
_chemical_formula_moiety 'C52 H54 Mn3 N4 O16'
_chemical_formula_sum 'C52 H54 Mn3 N4 O16'
_chemical_formula_weight 1155.81
_space_group_IT_number 15
_symmetry_cell_setting monoclinic
_symmetry_space_group_name_Hall '-C 2yc'
_symmetry_space_group_name_H-M 'C 1 2/c 1'
_atom_sites_solution_hydrogens geom
_atom_sites_solution_primary direct
_atom_sites_solution_secondary difmap
_cell_angle_alpha 90.00
_cell_angle_beta 99.570(2)
_cell_angle_gamma 90.00
_cell_formula_units_Z 4
_cell_length_a 14.3217(3)
_cell_length_b 18.4222(4)
_cell_length_c 20.9869(4)
_cell_measurement_reflns_used 6052
_cell_measurement_temperature 298(2)
_cell_measurement_theta_max 29.7182
_cell_measurement_theta_min 2.2501
_cell_volume 5460.1(2)
_computing_cell_refinement
;
CrysAlis RED, Oxford Diffraction Ltd., Version 1.171.31.8
;
_computing_data_collection
;
CrysAlis CCD, Oxford Diffraction Ltd., Version 1.171.31.8
;
_computing_data_reduction
;
CrysAlis RED, Oxford Diffraction Ltd., Version 1.171.31.8
;
_computing_molecular_graphics 'ORTEP-II (Johnson, 1976)'
_computing_publication_material 'SHELXL-97 (Sheldrick, 1997)'
_computing_structure_refinement 'SHELXL-97 (Sheldrick, 1997)'
_computing_structure_solution 'SHELXS-97 (Sheldrick, 1997)'
_diffrn_ambient_temperature 298(2)
_diffrn_detector_area_resol_mean 16.1903
_diffrn_measured_fraction_theta_full 0.995
_diffrn_measured_fraction_theta_max 0.861
_diffrn_measurement_device_type 'Gemini S Ultra CrysAlis CCD, Oxford'
_diffrn_measurement_method 'CrysAlis RED, Oxford Diffraction'
_diffrn_radiation_monochromator graphite
_diffrn_radiation_source 'fine-focus sealed tube'
_diffrn_radiation_type MoK\a
_diffrn_radiation_wavelength 0.71073
_diffrn_reflns_av_R_equivalents 0.0260
_diffrn_reflns_av_sigmaI/netI 0.0447
_diffrn_reflns_limit_h_max 19
_diffrn_reflns_limit_h_min -19
_diffrn_reflns_limit_k_max 20
_diffrn_reflns_limit_k_min -25
_diffrn_reflns_limit_l_max 28
_diffrn_reflns_limit_l_min -29
_diffrn_reflns_number 15834
_diffrn_reflns_theta_full 26.00
_diffrn_reflns_theta_max 29.82
_diffrn_reflns_theta_min 2.42
_exptl_absorpt_coefficient_mu 0.754
_exptl_absorpt_correction_T_max 0.9150
_exptl_absorpt_correction_T_min 0.7376
_exptl_absorpt_correction_type multi-scan
_exptl_absorpt_process_details
;
CrysAlis RED, Oxford Diffraction Ltd., Version 1.171.31.8
Empirical absorption correction using spherical harmonics,
 implemented in SCALE3 ABSPACK scaling algorithm.
;
_exptl_crystal_colour brown
_exptl_crystal_density_diffrn 1.406
_exptl_crystal_density_method 'not measured'
_exptl_crystal_description plate
_exptl_crystal_F_000 2388
_exptl_crystal_size_max 0.43
_exptl_crystal_size_mid 0.36
_exptl_crystal_size_min 0.12
_refine_diff_density_max 0.616
_refine_diff_density_min -0.310
_refine_diff_density_rms 0.054
_refine_ls_extinction_method none
_refine_ls_goodness_of_fit_ref 1.009
_refine_ls_hydrogen_treatment constr
_refine_ls_matrix_type full
_refine_ls_number_parameters 383
_refine_ls_number_reflns 6751
_refine_ls_number_restraints 1
_refine_ls_restrained_S_all 1.009
_refine_ls_R_factor_all 0.0686
_refine_ls_R_factor_gt 0.0376
_refine_ls_shift/su_max 0.001
_refine_ls_shift/su_mean 0.000
_refine_ls_structure_factor_coef Fsqd
_refine_ls_weighting_details 'calc w=1/[\s^2^(Fo^2^)+(0.0609P)^2^+0.0000P] where P=(Fo^2^+2Fc^2^)/3'
_refine_ls_weighting_scheme calc
_refine_ls_wR_factor_gt 0.0978
_refine_ls_wR_factor_ref 0.1114
_reflns_number_gt 4198
_reflns_number_total 6751
_reflns_threshold_expression >2sigma(I)
_cod_data_source_file ICA-2013-403-53-62-17.cif
_cod_data_source_block '[Mn3(2,6-ndc)3(dma)4]n'
_cod_original_cell_volume 5460.07(19)
_cod_original_sg_symbol_H-M 'C 2/c'
_cod_database_code 1517588

loop_
_symmetry_equiv_pos_as_xyz
'x, y, z'
'-x, y, -z+1/2'
'x+1/2, y+1/2, z'
'-x+1/2, y+1/2, -z+1/2'
'-x, -y, -z'
'x, -y, z-1/2'
'-x+1/2, -y+1/2, -z'
'x+1/2, -y+1/2, z-1/2'

loop_
_atom_site_label
_atom_site_type_symbol
_atom_site_fract_x
_atom_site_fract_y
_atom_site_fract_z
_atom_site_U_iso_or_equiv
_atom_site_adp_type
_atom_site_occupancy
_atom_site_symmetry_multiplicity
_atom_site_calc_flag
_atom_site_refinement_flags
_atom_site_disorder_assembly
_atom_site_disorder_group
Mn1 Mn 0.5000 0.25207(2) 0.2500 0.02322(11) Uani 1 2 d S . .
Mn2 Mn 0.72352(2) 0.244446(16) 0.187113(14) 0.03152(10) Uani 1 1 d . . .
O1 O 0.65639(10) 0.25674(7) 0.27824(6) 0.0343(3) Uani 1 1 d . A .
O2 O 0.78652(11) 0.19259(9) 0.28165(7) 0.0435(4) Uani 1 1 d . A .
O3 O 0.49821(10) 0.17058(8) 0.17561(7) 0.0422(4) Uani 1 1 d . . .
O4 O 0.64450(11) 0.15210(9) 0.15595(8) 0.0471(4) Uani 1 1 d . . .
O5 O 0.48650(11) 0.33743(8) 0.31842(7) 0.0458(4) Uani 1 1 d . . .
O6 O 0.36715(13) 0.31499(10) 0.37164(8) 0.0602(5) Uani 1 1 d . . .
O7 O 0.81939(14) 0.22055(13) 0.12362(10) 0.0714(6) Uani 1 1 d . . .
O8 O 0.81472(13) 0.33870(10) 0.22010(10) 0.0684(5) Uani 1 1 d D . .
C1 C 0.72646(15) 0.22184(12) 0.30952(9) 0.0337(5) Uani 1 1 d . . .
C2 C 0.74031(14) 0.22103(13) 0.38182(9) 0.0348(5) Uani 1 1 d . A .
C3 C 0.69937(15) 0.27215(12) 0.41451(10) 0.0366(5) Uani 1 1 d . . .
H3A H 0.6575 0.3052 0.3917 0.044 Uiso 1 1 calc R A .
C4 C 0.71903(15) 0.27622(13) 0.48274(9) 0.0347(5) Uani 1 1 d . . .
C5 C 0.80200(15) 0.16879(13) 0.41614(10) 0.0398(5) Uani 1 1 d . . .
H5A H 0.8301 0.1337 0.3937 0.048 Uiso 1 1 calc R A .
C6 C 0.82018(15) 0.16998(13) 0.48194(10) 0.0428(5) Uani 1 1 d . . .
H6A H 0.8592 0.1346 0.5040 0.051 Uiso 1 1 calc R . .
C7 C 0.55657(16) 0.14197(11) 0.14562(9) 0.0342(5) Uani 1 1 d . . .
C8 C 0.52005(15) 0.09053(11) 0.09137(10) 0.0342(5) Uani 1 1 d . . .
C9 C 0.42270(15) 0.08869(12) 0.06601(11) 0.0430(6) Uani 1 1 d . . .
H9A H 0.3809 0.1176 0.0843 0.052 Uiso 1 1 calc R . .
C10 C 0.38900(16) 0.04482(13) 0.01480(11) 0.0460(6) Uani 1 1 d . . .
H10A H 0.3247 0.0448 -0.0020 0.055 Uiso 1 1 calc R . .
C11 C 0.58136(15) 0.04734(11) 0.06562(10) 0.0360(5) Uani 1 1 d . . .
H11A H 0.6455 0.0485 0.0828 0.043 Uiso 1 1 calc R . .
C12 C 0.54884(14) 0.00063(11) 0.01296(10) 0.0346(5) Uani 1 1 d . . .
C13 C 0.43901(16) 0.34933(12) 0.36155(10) 0.0394(5) Uani 1 1 d . . .
C14 C 0.47055(15) 0.41118(12) 0.40723(10) 0.0393(5) Uani 1 1 d . . .
C15 C 0.43429(16) 0.41965(13) 0.46259(11) 0.0443(6) Uani 1 1 d . . .
H15A H 0.3879 0.3877 0.4715 0.053 Uiso 1 1 calc R . .
C16 C 0.46534(15) 0.47584(12) 0.50708(10) 0.0404(5) Uani 1 1 d . . .
C17 C 0.54027(17) 0.45968(13) 0.39355(11) 0.0486(6) Uani 1 1 d . . .
H17A H 0.5656 0.4542 0.3558 0.058 Uiso 1 1 calc R . .
C18 C 0.57106(18) 0.51459(14) 0.43498(11) 0.0513(6) Uani 1 1 d . . .
H18A H 0.6169 0.5464 0.4250 0.062 Uiso 1 1 calc R . .
N1 N 0.9115(4) 0.2790(4) 0.0695(4) 0.0864(17) Uani 0.578(4) 1 d P A 1
C19 C 0.8929(9) 0.2309(6) 0.1097(5) 0.081(2) Uani 0.578(4) 1 d P A 1
C20 C 0.9814(5) 0.1910(5) 0.1385(5) 0.116(2) Uani 0.578(4) 1 d P A 1
H20A H 0.9661 0.1547 0.1680 0.173 Uiso 0.578(4) 1 calc PR A 1
H20B H 1.0261 0.2246 0.1613 0.173 Uiso 0.578(4) 1 calc PR A 1
H20C H 1.0084 0.1682 0.1047 0.173 Uiso 0.578(4) 1 calc PR A 1
C21 C 0.9953(6) 0.2935(5) 0.0427(5) 0.125(4) Uani 0.578(4) 1 d P A 1
H21A H 1.0466 0.2646 0.0645 0.188 Uiso 0.578(4) 1 calc PR A 1
H21B H 1.0112 0.3440 0.0480 0.188 Uiso 0.578(4) 1 calc PR A 1
H21C H 0.9841 0.2816 -0.0025 0.188 Uiso 0.578(4) 1 calc PR A 1
C22 C 0.8229(7) 0.3193(6) 0.0333(5) 0.140(3) Uani 0.578(4) 1 d P A 1
H22A H 0.7732 0.3176 0.0588 0.210 Uiso 0.578(4) 1 calc PR A 1
H22B H 0.8020 0.2963 -0.0076 0.210 Uiso 0.578(4) 1 calc PR A 1
H22C H 0.8389 0.3690 0.0264 0.210 Uiso 0.578(4) 1 calc PR A 1
N1' N 0.9516(6) 0.2681(6) 0.0932(6) 0.0864(17) Uani 0.422(4) 1 d P A 2
C19' C 0.9130(13) 0.2452(9) 0.1349(7) 0.081(2) Uani 0.422(4) 1 d P A 2
C20' C 0.9769(7) 0.2269(7) 0.1948(6) 0.116(2) Uani 0.422(4) 1 d P A 2
H20D H 1.0408 0.2249 0.1867 0.173 Uiso 0.422(4) 1 calc PR A 2
H20E H 0.9596 0.1805 0.2102 0.173 Uiso 0.422(4) 1 calc PR A 2
H20F H 0.9721 0.2632 0.2269 0.173 Uiso 0.422(4) 1 calc PR A 2
C21' C 1.0366(8) 0.3111(8) 0.0958(7) 0.125(4) Uani 0.422(4) 1 d P A 2
H21D H 1.0766 0.3041 0.1368 0.188 Uiso 0.422(4) 1 calc PR A 2
H21E H 1.0199 0.3615 0.0904 0.188 Uiso 0.422(4) 1 calc PR A 2
H21F H 1.0698 0.2962 0.0618 0.188 Uiso 0.422(4) 1 calc PR A 2
C22' C 0.8787(11) 0.2890(9) 0.0300(8) 0.140(3) Uani 0.422(4) 1 d P A 2
H22D H 0.8158 0.2757 0.0357 0.210 Uiso 0.422(4) 1 calc PR A 2
H22E H 0.8950 0.2636 -0.0065 0.210 Uiso 0.422(4) 1 calc PR A 2
H22F H 0.8813 0.3404 0.0227 0.210 Uiso 0.422(4) 1 calc PR A 2
N2 N 0.8568(5) 0.4529(2) 0.2153(2) 0.124(2) Uani 0.650(3) 1 d P A 1
C23 C 0.8044(9) 0.4027(3) 0.2349(3) 0.075(2) Uani 0.650(3) 1 d PD A 1
C24 C 0.7267(5) 0.4303(4) 0.2683(5) 0.114(2) Uani 0.650(3) 1 d P A 1
H24A H 0.6773 0.3946 0.2652 0.171 Uiso 0.650(3) 1 calc PR A 1
H24B H 0.7015 0.4744 0.2480 0.171 Uiso 0.650(3) 1 calc PR A 1
H24C H 0.7514 0.4395 0.3129 0.171 Uiso 0.650(3) 1 calc PR A 1
C25 C 0.8504(9) 0.5318(4) 0.2269(5) 0.184(6) Uani 0.650(3) 1 d P A 1
H25A H 0.7986 0.5413 0.2494 0.276 Uiso 0.650(3) 1 calc PR A 1
H25B H 0.8401 0.5570 0.1862 0.276 Uiso 0.650(3) 1 calc PR A 1
H25C H 0.9083 0.5484 0.2525 0.276 Uiso 0.650(3) 1 calc PR A 1
C26 C 0.9450(6) 0.4254(4) 0.1860(4) 0.145(3) Uani 0.650(3) 1 d P A 1
H26A H 0.9606 0.3768 0.2006 0.217 Uiso 0.650(3) 1 calc PR A 1
H26B H 0.9981 0.4567 0.1998 0.217 Uiso 0.650(3) 1 calc PR A 1
H26C H 0.9301 0.4259 0.1396 0.217 Uiso 0.650(3) 1 calc PR A 1
N2' N 0.7754(12) 0.4510(5) 0.2420(5) 0.124(2) Uani 0.350(3) 1 d P A 2
C23' C 0.8020(19) 0.4042(5) 0.2091(7) 0.075(2) Uani 0.350(3) 1 d PD A 2
C24' C 0.8257(9) 0.4350(6) 0.1405(6) 0.114(2) Uani 0.350(3) 1 d P A 2
H24D H 0.8379 0.3950 0.1137 0.171 Uiso 0.350(3) 1 calc PR A 2
H24E H 0.8804 0.4658 0.1485 0.171 Uiso 0.350(3) 1 calc PR A 2
H24F H 0.7726 0.4623 0.1189 0.171 Uiso 0.350(3) 1 calc PR A 2
C25' C 0.7663(17) 0.5269(8) 0.2227(10) 0.184(6) Uani 0.350(3) 1 d P A 2
H25D H 0.7555 0.5301 0.1764 0.276 Uiso 0.350(3) 1 calc PR A 2
H25E H 0.8235 0.5523 0.2399 0.276 Uiso 0.350(3) 1 calc PR A 2
H25F H 0.7140 0.5483 0.2391 0.276 Uiso 0.350(3) 1 calc PR A 2
C26' C 0.7664(14) 0.4157(10) 0.3092(9) 0.145(3) Uani 0.350(3) 1 d P A 2
H26D H 0.8184 0.3832 0.3220 0.217 Uiso 0.350(3) 1 calc PR A 2
H26E H 0.7079 0.3894 0.3053 0.217 Uiso 0.350(3) 1 calc PR A 2
H26F H 0.7674 0.4532 0.3410 0.217 Uiso 0.350(3) 1 calc PR A 2

loop_
_atom_site_aniso_label
_atom_site_aniso_U_11
_atom_site_aniso_U_22
_atom_site_aniso_U_33
_atom_site_aniso_U_23
_atom_site_aniso_U_13
_atom_site_aniso_U_12
Mn1 0.0342(2) 0.0215(2) 0.01380(17) 0.000 0.00347(15) 0.000
Mn2 0.03770(18) 0.03380(19) 0.02276(16) 0.00267(13) 0.00416(13) -0.00394(13)
O1 0.0383(8) 0.0421(9) 0.0199(6) 0.0044(6) -0.0029(6) -0.0049(6)
O2 0.0475(9) 0.0560(10) 0.0262(7) 0.0018(7) 0.0036(7) 0.0062(7)
O3 0.0531(9) 0.0411(9) 0.0338(8) -0.0196(7) 0.0119(7) -0.0031(7)
O4 0.0466(9) 0.0465(10) 0.0473(9) -0.0217(8) 0.0052(7) -0.0079(7)
O5 0.0654(10) 0.0396(9) 0.0329(8) -0.0163(7) 0.0099(8) -0.0004(8)
O6 0.0678(12) 0.0690(13) 0.0459(10) -0.0328(9) 0.0154(9) -0.0190(10)
O7 0.0686(13) 0.0901(15) 0.0637(12) -0.0051(11) 0.0352(11) -0.0063(11)
O8 0.0691(12) 0.0407(11) 0.0951(15) -0.0060(10) 0.0128(11) -0.0172(9)
C1 0.0374(11) 0.0407(12) 0.0210(9) 0.0024(9) -0.0010(9) -0.0074(9)
C2 0.0330(11) 0.0478(13) 0.0220(9) 0.0051(9) -0.0006(8) -0.0050(9)
C3 0.0356(11) 0.0456(13) 0.0261(10) 0.0074(9) -0.0026(9) -0.0012(9)
C4 0.0339(10) 0.0451(12) 0.0224(9) 0.0050(9) -0.0028(8) -0.0021(9)
C5 0.0425(12) 0.0485(13) 0.0263(10) 0.0013(9) -0.0003(9) 0.0045(10)
C6 0.0455(13) 0.0525(14) 0.0278(10) 0.0076(10) -0.0018(10) 0.0085(11)
C7 0.0469(13) 0.0279(11) 0.0276(10) -0.0071(8) 0.0056(9) -0.0043(9)
C8 0.0454(12) 0.0306(11) 0.0278(10) -0.0114(9) 0.0099(9) -0.0063(9)
C9 0.0390(12) 0.0469(14) 0.0451(13) -0.0193(11) 0.0126(10) 0.0026(10)
C10 0.0347(11) 0.0535(15) 0.0484(13) -0.0251(12) 0.0029(10) 0.0034(10)
C11 0.0390(11) 0.0368(12) 0.0311(10) -0.0131(9) 0.0023(9) -0.0021(9)
C12 0.0356(10) 0.0353(12) 0.0337(11) -0.0136(9) 0.0080(9) -0.0023(9)
C13 0.0469(13) 0.0409(13) 0.0279(11) -0.0124(9) -0.0010(10) 0.0028(10)
C14 0.0470(13) 0.0379(12) 0.0314(11) -0.0156(9) 0.0023(10) 0.0029(10)
C15 0.0543(14) 0.0422(14) 0.0367(12) -0.0148(10) 0.0089(11) -0.0063(10)
C16 0.0502(13) 0.0405(13) 0.0305(11) -0.0153(10) 0.0064(10) -0.0019(10)
C17 0.0640(15) 0.0494(15) 0.0342(12) -0.0163(11) 0.0136(11) -0.0053(12)
C18 0.0645(16) 0.0504(15) 0.0426(13) -0.0190(11) 0.0200(12) -0.0139(12)
N1 0.063(5) 0.088(3) 0.114(6) 0.040(3) 0.032(4) 0.026(3)
C19 0.090(6) 0.075(5) 0.091(8) -0.030(4) 0.053(6) -0.021(3)
C20 0.064(3) 0.127(6) 0.151(7) 0.029(5) 0.003(4) 0.025(3)
C21 0.092(6) 0.134(6) 0.169(8) 0.066(8) 0.077(6) 0.016(5)
C22 0.126(8) 0.143(8) 0.138(6) 0.076(6) -0.017(6) 0.014(5)
N1' 0.063(5) 0.088(3) 0.114(6) 0.040(3) 0.032(4) 0.026(3)
C19' 0.090(6) 0.075(5) 0.091(8) -0.030(4) 0.053(6) -0.021(3)
C20' 0.064(3) 0.127(6) 0.151(7) 0.029(5) 0.003(4) 0.025(3)
C21' 0.092(6) 0.134(6) 0.169(8) 0.066(8) 0.077(6) 0.016(5)
C22' 0.126(8) 0.143(8) 0.138(6) 0.076(6) -0.017(6) 0.014(5)
N2 0.251(7) 0.049(2) 0.089(3) -0.015(2) 0.075(4) -0.046(3)
C23 0.087(3) 0.061(2) 0.070(6) -0.015(3) -0.007(6) -0.0248(19)
C24 0.132(5) 0.072(4) 0.154(6) -0.003(4) 0.070(5) -0.018(4)
C25 0.347(18) 0.053(3) 0.168(6) -0.032(3) 0.092(10) -0.094(7)
C26 0.183(7) 0.102(5) 0.168(7) -0.022(5) 0.085(6) -0.033(5)
N2' 0.251(7) 0.049(2) 0.089(3) -0.015(2) 0.075(4) -0.046(3)
C23' 0.087(3) 0.061(2) 0.070(6) -0.015(3) -0.007(6) -0.0248(19)
C24' 0.132(5) 0.072(4) 0.154(6) -0.003(4) 0.070(5) -0.018(4)
C25' 0.347(18) 0.053(3) 0.168(6) -0.032(3) 0.092(10) -0.094(7)
C26' 0.183(7) 0.102(5) 0.168(7) -0.022(5) 0.085(6) -0.033(5)

loop_
_atom_type_symbol
_atom_type_description
_atom_type_scat_dispersion_real
_atom_type_scat_dispersion_imag
_atom_type_scat_source
C C 0.0033 0.0016 'International Tables Vol C Tables 4.2.6.8 and 6.1.1.4'
H H 0.0000 0.0000 'International Tables Vol C Tables 4.2.6.8 and 6.1.1.4'
O O 0.0106 0.0060 'International Tables Vol C Tables 4.2.6.8 and 6.1.1.4'
N N 0.0061 0.0033 'International Tables Vol C Tables 4.2.6.8 and 6.1.1.4'
Mn Mn 0.3368 0.7283 'International Tables Vol C Tables 4.2.6.8 and 6.1.1.4'

loop_
_geom_angle_atom_site_label_1
_geom_angle_atom_site_label_2
_geom_angle_atom_site_label_3
_geom_angle
_geom_angle_site_symmetry_1
_geom_angle_site_symmetry_3
O5 Mn1 O5 86.55(9) . 2_655
O5 Mn1 O3 90.98(6) . 2_655
O5 Mn1 O3 173.52(6) 2_655 2_655
O5 Mn1 O3 173.52(6) . .
O5 Mn1 O3 90.98(6) 2_655 .
O3 Mn1 O3 92.09(9) 2_655 .
O5 Mn1 O1 87.22(5) . 2_655
O5 Mn1 O1 89.55(6) 2_655 2_655
O3 Mn1 O1 96.31(5) 2_655 2_655
O3 Mn1 O1 86.78(5) . 2_655
O5 Mn1 O1 89.55(6) . .
O5 Mn1 O1 87.22(5) 2_655 .
O3 Mn1 O1 86.78(5) 2_655 .
O3 Mn1 O1 96.31(5) . .
O1 Mn1 O1 175.57(7) 2_655 .
O4 Mn2 O6 94.05(7) . 2_655
O4 Mn2 O7 90.45(7) . .
O6 Mn2 O7 99.37(8) 2_655 .
O4 Mn2 O8 176.74(7) . .
O6 Mn2 O8 88.46(8) 2_655 .
O7 Mn2 O8 87.08(8) . .
O4 Mn2 O2 92.71(6) . .
O6 Mn2 O2 154.55(7) 2_655 .
O7 Mn2 O2 105.08(7) . .
O8 Mn2 O2 85.87(7) . .
O4 Mn2 O1 93.51(5) . .
O6 Mn2 O1 97.20(6) 2_655 .
O7 Mn2 O1 162.64(7) . .
O8 Mn2 O1 88.23(6) . .
O2 Mn2 O1 57.88(5) . .
O4 Mn2 C1 95.63(7) . .
O6 Mn2 C1 126.17(7) 2_655 .
O7 Mn2 C1 133.28(8) . .
O8 Mn2 C1 84.53(7) . .
O2 Mn2 C1 28.55(6) . .
O1 Mn2 C1 29.47(6) . .
C1 O1 Mn1 142.07(13) . .
C1 O1 Mn2 88.65(12) . .
Mn1 O1 Mn2 108.54(5) . .
C1 O2 Mn2 91.35(12) . .
C7 O3 Mn1 136.97(14) . .
C7 O4 Mn2 130.63(14) . .
C13 O5 Mn1 137.34(15) . .
C13 O6 Mn2 131.33(14) . 2_655
C19 O7 Mn2 147.2(4) . .
C19' O7 Mn2 122.0(5) . .
C23 O8 Mn2 137.6(6) . .
C23' O8 Mn2 130.3(11) . .
O2 C1 O1 121.54(17) . .
O2 C1 C2 119.20(18) . .
O1 C1 C2 119.09(19) . .
O2 C1 Mn2 60.11(10) . .
O1 C1 Mn2 61.88(10) . .
C2 C1 Mn2 169.15(15) . .
C3 C2 C5 119.98(18) . .
C3 C2 C1 120.71(19) . .
C5 C2 C1 119.2(2) . .
C2 C3 C4 121.3(2) . .
C2 C3 H3A 119.4 . .
C4 C3 H3A 119.4 . .
C6 C4 C3 122.69(19) 7_656 .
C6 C4 C4 118.6(2) 7_656 7_656
C3 C4 C4 118.8(3) . 7_656
C6 C5 C2 120.1(2) . .
C6 C5 H5A 120.0 . .
C2 C5 H5A 120.0 . .
C5 C6 C4 121.3(2) . 7_656
C5 C6 H6A 119.4 . .
C4 C6 H6A 119.4 7_656 .
O3 C7 O4 126.06(18) . .
O3 C7 C8 118.09(19) . .
O4 C7 C8 115.85(18) . .
C11 C8 C9 119.96(18) . .
C11 C8 C7 120.12(19) . .
C9 C8 C7 119.89(18) . .
C10 C9 C8 120.63(19) . .
C10 C9 H9A 119.7 . .
C8 C9 H9A 119.7 . .
C9 C10 C12 120.6(2) . 5_655
C9 C10 H10A 119.7 . .
C12 C10 H10A 119.7 5_655 .
C8 C11 C12 120.96(19) . .
C8 C11 H11A 119.5 . .
C12 C11 H11A 119.5 . .
C12 C12 C10 118.8(2) 5_655 5_655
C12 C12 C11 119.1(2) 5_655 .
C10 C12 C11 122.17(19) 5_655 .
O5 C13 O6 126.8(2) . .
O5 C13 C14 117.1(2) . .
O6 C13 C14 116.13(19) . .
C15 C14 C17 119.19(19) . .
C15 C14 C13 120.9(2) . .
C17 C14 C13 119.89(19) . .
C14 C15 C16 121.7(2) . .
C14 C15 H15A 119.1 . .
C16 C15 H15A 119.1 . .
C16 C16 C18 118.6(2) 5_666 5_666
C16 C16 C15 118.7(2) 5_666 .
C18 C16 C15 122.6(2) 5_666 .
C18 C17 C14 120.6(2) . .
C18 C17 H17A 119.7 . .
C14 C17 H17A 119.7 . .
C17 C18 C16 121.1(2) . 5_666
C17 C18 H18A 119.4 . .
C16 C18 H18A 119.4 5_666 .
C19 N1 C21 131.8(8) . .
C19 N1 C22 114.2(8) . .
C21 N1 C22 112.8(7) . .
O7 C19 N1 125.3(13) . .
O7 C19 C20 124.1(11) . .
N1 C19 C20 110.5(9) . .
C19' N1' C21' 131.2(13) . .
C19' N1' C22' 112.2(13) . .
C21' N1' C22' 109.3(10) . .
N1' C19' O7 122.8(14) . .
N1' C19' C20' 114.4(15) . .
O7 C19' C20' 121.0(13) . .
C19' C20' H20D 109.5 . .
C19' C20' H20E 109.5 . .
H20D C20' H20E 109.5 . .
C19' C20' H20F 109.5 . .
H20D C20' H20F 109.5 . .
H20E C20' H20F 109.5 . .
N1' C21' H21D 109.5 . .
N1' C21' H21E 109.5 . .
H21D C21' H21E 109.5 . .
N1' C21' H21F 109.5 . .
H21D C21' H21F 109.5 . .
H21E C21' H21F 109.5 . .
N1' C22' H22D 109.5 . .
N1' C22' H22E 109.5 . .
H22D C22' H22E 109.5 . .
N1' C22' H22F 109.5 . .
H22D C22' H22F 109.5 . .
H22E C22' H22F 109.5 . .
C23 N2 C25 126.3(7) . .
C23 N2 C26 115.9(6) . .
C25 N2 C26 117.1(6) . .
O8 C23 N2 120.0(9) . .
O8 C23 C24 124.8(9) . .
N2 C23 C24 114.8(5) . .
C23' N2' C25' 123.3(13) . .
C23' N2' C26' 107.4(11) . .
C25' N2' C26' 128.9(13) . .
N2' C23' O8 129.9(16) . .
N2' C23' C24' 112.9(9) . .
O8 C23' C24' 117.3(13) . .
C23' C24' H24D 109.5 . .
C23' C24' H24E 109.5 . .
H24D C24' H24E 109.5 . .
C23' C24' H24F 109.5 . .
H24D C24' H24F 109.5 . .
H24E C24' H24F 109.5 . .
N2' C25' H25D 109.5 . .
N2' C25' H25E 109.5 . .
H25D C25' H25E 109.5 . .
N2' C25' H25F 109.5 . .
H25D C25' H25F 109.5 . .
H25E C25' H25F 109.5 . .
N2' C26' H26D 109.5 . .
N2' C26' H26E 109.5 . .
H26D C26' H26E 109.5 . .
N2' C26' H26F 109.5 . .
H26D C26' H26F 109.5 . .
H26E C26' H26F 109.5 . .

loop_
_geom_bond_atom_site_label_1
_geom_bond_atom_site_label_2
_geom_bond_distance
_geom_bond_site_symmetry_2
Mn1 O5 2.1598(14) .
Mn1 O5 2.1598(14) 2_655
Mn1 O3 2.1629(14) 2_655
Mn1 O3 2.1629(14) .
Mn1 O1 2.2212(14) 2_655
Mn1 O1 2.2212(14) .
Mn2 O4 2.0872(15) .
Mn2 O6 2.0888(16) 2_655
Mn2 O7 2.1126(19) .
Mn2 O8 2.2134(18) .
Mn2 O2 2.2512(14) .
Mn2 O1 2.2902(14) .
Mn2 C1 2.5959(19) .
O1 C1 1.278(2) .
O2 C1 1.241(3) .
O3 C7 1.244(2) .
O4 C7 1.256(2) .
O5 C13 1.239(3) .
O6 C13 1.256(3) .
O6 Mn2 2.0888(16) 2_655
O7 C19 1.155(12) .
O7 C19' 1.398(17) .
O8 C23 1.235(5) .
O8 C23' 1.237(8) .
C1 C2 1.497(3) .
C2 C3 1.355(3) .
C2 C5 1.419(3) .
C3 C4 1.415(3) .
C3 H3A 0.9300 .
C4 C6 1.409(3) 7_656
C4 C4 1.425(4) 7_656
C5 C6 1.362(3) .
C5 H5A 0.9300 .
C6 C4 1.409(3) 7_656
C6 H6A 0.9300 .
C7 C8 1.507(3) .
C8 C11 1.361(3) .
C8 C9 1.408(3) .
C9 C10 1.367(3) .
C9 H9A 0.9300 .
C10 C12 1.416(3) 5_655
C10 H10A 0.9300 .
C11 C12 1.417(3) .
C11 H11A 0.9300 .
C12 C12 1.414(4) 5_655
C12 C10 1.416(3) 5_655
C13 C14 1.509(3) .
C14 C15 1.358(3) .
C14 C17 1.405(3) .
C15 C16 1.415(3) .
C15 H15A 0.9300 .
C16 C16 1.402(4) 5_666
C16 C18 1.411(3) 5_666
C17 C18 1.359(3) .
C17 H17A 0.9300 .
C18 C16 1.411(3) 5_666
C18 H18A 0.9300 .
N1 C19 1.282(14) .
N1 C21 1.432(9) .
N1 C22 1.555(8) .
C19 C20 1.501(16) .
C20 H20A 0.9600 .
C20 H20B 0.9600 .
C20 H20C 0.9600 .
C21 H21A 0.9600 .
C21 H21B 0.9600 .
C21 H21C 0.9600 .
C22 H22A 0.9600 .
C22 H22B 0.9600 .
C22 H22C 0.9600 .
N1' C19' 1.19(2) .
N1' C21' 1.446(16) .
N1' C22' 1.593(15) .
C19' C20' 1.47(2) .
C20' H20D 0.9600 .
C20' H20E 0.9600 .
C20' H20F 0.9600 .
C21' H21D 0.9600 .
C21' H21E 0.9600 .
C21' H21F 0.9600 .
C22' H22D 0.9600 .
C22' H22E 0.9600 .
C22' H22F 0.9600 .
N2 C23 1.299(11) .
N2 C25 1.479(9) .
N2 C26 1.579(9) .
C23 C24 1.499(14) .
C24 H24A 0.9600 .
C24 H24B 0.9600 .
C24 H24C 0.9600 .
C25 H25A 0.9600 .
C25 H25B 0.9600 .
C25 H25C 0.9600 .
C26 H26A 0.9600 .
C26 H26B 0.9600 .
C26 H26C 0.9600 .
N2' C23' 1.205(19) .
N2' C25' 1.455(19) .
N2' C26' 1.577(19) .
C23' C24' 1.63(2) .
C24' H24D 0.9600 .
C24' H24E 0.9600 .
C24' H24F 0.9600 .
C25' H25D 0.9600 .
C25' H25E 0.9600 .
C25' H25F 0.9600 .
C26' H26D 0.9600 .
C26' H26E 0.9600 .
C26' H26F 0.9600 .
